data_4308278
loop_
_publ_author_name
'Nicoleta Muresan'
'Krzysztof Chlopek'
'Thomas Weyherm\"uller'
'Frank Neese'
'Karl Wieghardt'

_publ_section_title
;
Bis(\a-diimine)nickel Complexes: Molecular and Electronic Structure of
Three Members of the Electron-Transfer Series [Ni(L)2]z (z= 0, 1+, 2+) (L =
2-Phenyl-1,4-bis(isopropyl)-1,4-diazabutadiene). A Combined Experimental
and Theoretical Study
;
_journal_name_full 'Inorganic Chemistry'
_journal_page_first 5327
_journal_page_last 5337
_journal_paper_doi 10.1021/ic700407m
_journal_volume 46
_journal_year 2007
_chemical_formula_sum 'C28 H40 N4 Ni'
_chemical_formula_weight 491.35
_chemical_name_systematic
; 
 ? 
;
_space_group_IT_number 2
_symmetry_cell_setting triclinic
_symmetry_space_group_name_Hall '-P 1'
_symmetry_space_group_name_H-M 'P -1'
_atom_sites_solution_hydrogens geom
_atom_sites_solution_primary direct
_atom_sites_solution_secondary difmap
_audit_creation_method SHELXL-97
_cell_angle_alpha 91.161(5)
_cell_angle_beta 90.020(5)
_cell_angle_gamma 99.519(5)
_cell_formula_units_Z 4
_cell_length_a 10.1190(4)
_cell_length_b 9.9954(3)
_cell_length_c 26.5990(8)
_cell_measurement_temperature 100(2)
_cell_volume 2652.71(16)
_computing_cell_refinement 'Nonius Collect Software'
_computing_data_collection 'Nonius Collect Software'
_computing_data_reduction 'Nonius Collect Software'
_computing_structure_refinement 'SHELXL-97 (Sheldrick, 1997)'
_computing_structure_solution 'SHELXS-97 (Sheldrick, 1990)'
_diffrn_ambient_temperature 100(2)
_diffrn_measured_fraction_theta_full 0.997
_diffrn_measured_fraction_theta_max 0.997
_diffrn_measurement_device_type 'Nonius Kappa-CCD'
_diffrn_measurement_method '959 images at 0.8 deg. stepwise rotation in omega and phi, 192 sec./frame'
_diffrn_radiation_monochromator graphite
_diffrn_radiation_source 'rotating anode, 50 kV, 80 mA'
_diffrn_radiation_type MoK\a
_diffrn_radiation_wavelength 0.71073
_diffrn_reflns_av_R_equivalents 0.0720
_diffrn_reflns_av_sigmaI/netI 0.0646
_diffrn_reflns_limit_h_max 12
_diffrn_reflns_limit_h_min -12
_diffrn_reflns_limit_k_max 12
_diffrn_reflns_limit_k_min -12
_diffrn_reflns_limit_l_max 32
_diffrn_reflns_limit_l_min -32
_diffrn_reflns_number 41996
_diffrn_reflns_theta_full 26.00
_diffrn_reflns_theta_max 26.00
_diffrn_reflns_theta_min 3.47
_exptl_absorpt_coefficient_mu 0.753
_exptl_absorpt_correction_type none
_exptl_crystal_density_diffrn 1.230
_exptl_crystal_density_method 'not measured'
_exptl_crystal_F_000 1056
_exptl_crystal_size_max 0.06
_exptl_crystal_size_mid 0.03
_exptl_crystal_size_min 0.02
_refine_diff_density_max 0.485
_refine_diff_density_min -0.411
_refine_diff_density_rms 0.071
_refine_ls_extinction_method none
_refine_ls_goodness_of_fit_ref 1.058
_refine_ls_hydrogen_treatment mixed
_refine_ls_matrix_type full
_refine_ls_number_parameters 615
_refine_ls_number_reflns 10392
_refine_ls_number_restraints 40
_refine_ls_restrained_S_all 1.057
_refine_ls_R_factor_all 0.0805
_refine_ls_R_factor_gt 0.0504
_refine_ls_shift/su_max 0.002
_refine_ls_shift/su_mean 0.000
_refine_ls_structure_factor_coef Fsqd
_refine_ls_weighting_details 'calc w=1/[\s^2^(Fo^2^)+(0.0145P)^2^+4.3918P] where P=(Fo^2^+2Fc^2^)/3'
_refine_ls_weighting_scheme calc
_refine_ls_wR_factor_gt 0.0861
_refine_ls_wR_factor_ref 0.0969
_reflns_number_gt 7730
_reflns_number_total 10392
_reflns_threshold_expression >2sigma(I)
_cod_data_source_file ic700407m-file002_1.cif
_cod_data_source_block 1
_cod_depositor_comments
;
The following automatic conversions were performed:
'_symmetry_cell_setting' value 'Triclinic' changed to 'triclinic'
according to '/home/saulius/struct/CIF-dictionaries/cif_core.dic'
dictionary named 'cif_core.dic' version 2.4.1 from 2010-06-29.

Automatic conversion script
Id: cif_fix_enum 1527 2010-12-29 10:47:43Z saulius 
;
_cod_original_cell_volume 2652.71(15)
_cod_database_code 4308278

loop_
_symmetry_equiv_pos_as_xyz
'x, y, z'
'-x, -y, -z'

loop_
_atom_site_label
_atom_site_type_symbol
_atom_site_fract_x
_atom_site_fract_y
_atom_site_fract_z
_atom_site_U_iso_or_equiv
_atom_site_adp_type
_atom_site_occupancy
_atom_site_symmetry_multiplicity
_atom_site_calc_flag
_atom_site_refinement_flags
_atom_site_disorder_assembly
_atom_site_disorder_group
Ni1 Ni 0.39072(3) 0.83242(4) 0.846409(13) 0.01263(9) Uani 1 1 d . A .
N1 N 0.2605(2) 0.7208(2) 0.88788(8) 0.0124(5) Uani 1 1 d . . .
C2 C 0.1336(3) 0.7302(3) 0.87656(10) 0.0137(6) Uani 1 1 d . . .
C3 C 0.1208(3) 0.8126(3) 0.83504(11) 0.0171(6) Uani 1 1 d . A .
H3 H 0.0357 0.8283 0.8239 0.021 Uiso 1 1 calc R . .
N4 N 0.2324(2) 0.8671(2) 0.81233(8) 0.0178(5) Uani 1 1 d D . .
C5 C 0.2351(6) 0.9511(6) 0.76666(17) 0.0232(11) Uani 0.557(4) 1 d PD A 1
H5 H 0.2851 1.0432 0.7758 0.028 Uiso 0.557(4) 1 calc PR A 1
C6 C 0.3130(5) 0.8939(7) 0.7245(2) 0.0325(12) Uani 0.557(4) 1 d PD A 1
H6A H 0.4017 0.8832 0.7369 0.049 Uiso 0.557(4) 1 calc PR A 1
H6B H 0.3230 0.9564 0.6963 0.049 Uiso 0.557(4) 1 calc PR A 1
H6C H 0.2642 0.8055 0.7132 0.049 Uiso 0.557(4) 1 calc PR A 1
C7 C 0.0965(5) 0.9699(7) 0.7490(2) 0.0383(12) Uani 0.557(4) 1 d PD A 1
H7A H 0.0489 1.0065 0.7768 0.057 Uiso 0.557(4) 1 calc PR A 1
H7B H 0.0461 0.8822 0.7377 0.057 Uiso 0.557(4) 1 calc PR A 1
H7C H 0.1053 1.0331 0.7210 0.057 Uiso 0.557(4) 1 calc PR A 1
C5X C 0.2098(7) 0.9643(7) 0.7727(2) 0.0232(11) Uani 0.443(4) 1 d PD A 2
H5X H 0.1527 1.0297 0.7860 0.028 Uiso 0.443(4) 1 calc PR A 2
C6X C 0.3469(6) 1.0394(8) 0.7573(3) 0.0325(12) Uani 0.443(4) 1 d PD A 2
H6X1 H 0.3904 1.0906 0.7863 0.049 Uiso 0.443(4) 1 calc PR A 2
H6X2 H 0.3361 1.1021 0.7304 0.049 Uiso 0.443(4) 1 calc PR A 2
H6X3 H 0.4025 0.9738 0.7454 0.049 Uiso 0.443(4) 1 calc PR A 2
C7X C 0.1416(8) 0.8827(8) 0.7281(3) 0.0383(12) Uani 0.443(4) 1 d PD A 2
H7X1 H 0.0540 0.8341 0.7385 0.057 Uiso 0.443(4) 1 calc PR A 2
H7X2 H 0.1974 0.8173 0.7163 0.057 Uiso 0.443(4) 1 calc PR A 2
H7X3 H 0.1294 0.9443 0.7009 0.057 Uiso 0.443(4) 1 calc PR A 2
C8 C 0.2923(3) 0.6421(3) 0.93107(10) 0.0149(6) Uani 1 1 d . . .
H8 H 0.2110 0.6212 0.9527 0.018 Uiso 1 1 calc R . .
C9 C 0.4055(3) 0.7248(3) 0.96189(11) 0.0209(7) Uani 1 1 d . . .
H9A H 0.3781 0.8094 0.9738 0.031 Uiso 1 1 calc R . .
H9B H 0.4855 0.7457 0.9409 0.031 Uiso 1 1 calc R . .
H9C H 0.4257 0.6722 0.9908 0.031 Uiso 1 1 calc R . .
C10 C 0.3339(3) 0.5097(3) 0.91309(12) 0.0253(7) Uani 1 1 d . . .
H10A H 0.2609 0.4568 0.8933 0.038 Uiso 1 1 calc R . .
H10B H 0.3534 0.4576 0.9422 0.038 Uiso 1 1 calc R . .
H10C H 0.4141 0.5295 0.8921 0.038 Uiso 1 1 calc R . .
C11 C 0.0091(3) 0.6666(3) 0.90284(10) 0.0141(6) Uani 1 1 d . . .
C12 C -0.0841(3) 0.7490(3) 0.91695(10) 0.0159(6) Uani 1 1 d . . .
H12 H -0.0639 0.8440 0.9120 0.019 Uiso 1 1 calc R . .
C13 C -0.2056(3) 0.6938(3) 0.93803(11) 0.0191(7) Uani 1 1 d . . .
H13 H -0.2680 0.7512 0.9473 0.023 Uiso 1 1 calc R . .
C14 C -0.2368(3) 0.5561(3) 0.94571(11) 0.0216(7) Uani 1 1 d . . .
H14 H -0.3203 0.5185 0.9601 0.026 Uiso 1 1 calc R . .
C15 C -0.1449(3) 0.4729(3) 0.93223(12) 0.0235(7) Uani 1 1 d . . .
H15 H -0.1653 0.3780 0.9376 0.028 Uiso 1 1 calc R . .
C16 C -0.0233(3) 0.5279(3) 0.91094(11) 0.0204(7) Uani 1 1 d . . .
H16 H 0.0387 0.4700 0.9018 0.024 Uiso 1 1 calc R . .
N21 N 0.5159(2) 0.9765(2) 0.87859(8) 0.0114(5) Uani 1 1 d . . .
C22 C 0.6443(3) 0.9657(3) 0.87090(10) 0.0111(6) Uani 1 1 d . A .
C23 C 0.6618(3) 0.8610(3) 0.83601(10) 0.0124(6) Uani 1 1 d . . .
H23 H 0.7485 0.8475 0.8256 0.015 Uiso 1 1 calc R A .
N24 N 0.5532(2) 0.7834(2) 0.81867(8) 0.0153(5) Uani 1 1 d D A .
C25 C 0.5721(5) 0.6720(4) 0.78301(16) 0.0213(8) Uani 0.734(5) 1 d PD A 1
H25 H 0.6299 0.7130 0.7549 0.026 Uiso 0.734(5) 1 calc PR A 1
C26 C 0.4385(4) 0.6070(6) 0.76050(19) 0.0403(16) Uani 0.734(5) 1 d PD A 1
H26A H 0.3955 0.6768 0.7449 0.060 Uiso 0.734(5) 1 calc PR A 1
H26B H 0.3806 0.5635 0.7871 0.060 Uiso 0.734(5) 1 calc PR A 1
H26C H 0.4530 0.5387 0.7350 0.060 Uiso 0.734(5) 1 calc PR A 1
C27 C 0.6439(5) 0.5680(5) 0.80774(18) 0.0403(13) Uani 0.734(5) 1 d PD A 1
H27A H 0.7297 0.6136 0.8217 0.060 Uiso 0.734(5) 1 calc PR A 1
H27B H 0.6600 0.4994 0.7827 0.060 Uiso 0.734(5) 1 calc PR A 1
H27C H 0.5882 0.5242 0.8348 0.060 Uiso 0.734(5) 1 calc PR A 1
C25X C 0.5721(12) 0.6842(11) 0.7779(4) 0.0213(8) Uani 0.266(5) 1 d PD A 2
H25X H 0.5536 0.7261 0.7453 0.026 Uiso 0.266(5) 1 calc PR A 2
C26X C 0.4644(13) 0.5600(17) 0.7841(6) 0.0403(16) Uani 0.266(5) 1 d PD A 2
H26D H 0.3766 0.5884 0.7869 0.060 Uiso 0.266(5) 1 calc PR A 2
H26E H 0.4826 0.5125 0.8146 0.060 Uiso 0.266(5) 1 calc PR A 2
H26F H 0.4648 0.4989 0.7548 0.060 Uiso 0.266(5) 1 calc PR A 2
C27X C 0.7100(11) 0.6426(13) 0.7734(5) 0.0403(13) Uani 0.266(5) 1 d PD A 2
H27D H 0.7779 0.7236 0.7690 0.060 Uiso 0.266(5) 1 calc PR A 2
H27E H 0.7111 0.5810 0.7443 0.060 Uiso 0.266(5) 1 calc PR A 2
H27F H 0.7298 0.5966 0.8040 0.060 Uiso 0.266(5) 1 calc PR A 2
C28 C 0.4817(3) 1.0900(3) 0.91015(10) 0.0134(6) Uani 1 1 d . A .
H28 H 0.5254 1.0885 0.9438 0.016 Uiso 1 1 calc R . .
C29 C 0.3304(3) 1.0733(3) 0.91744(11) 0.0198(7) Uani 1 1 d . . .
H29A H 0.2984 0.9864 0.9333 0.030 Uiso 1 1 calc R A .
H29B H 0.2864 1.0753 0.8847 0.030 Uiso 1 1 calc R . .
H29C H 0.3091 1.1476 0.9390 0.030 Uiso 1 1 calc R . .
C30 C 0.5318(3) 1.2264(3) 0.88616(12) 0.0212(7) Uani 1 1 d . . .
H30A H 0.6291 1.2376 0.8818 0.032 Uiso 1 1 calc R A .
H30B H 0.5097 1.2997 0.9080 0.032 Uiso 1 1 calc R . .
H30C H 0.4886 1.2295 0.8533 0.032 Uiso 1 1 calc R . .
C31 C 0.7643(3) 1.0427(3) 0.89679(10) 0.0116(6) Uani 1 1 d . . .
C32 C 0.8764(3) 1.1000(3) 0.86946(11) 0.0153(6) Uani 1 1 d . A .
H32 H 0.8729 1.0969 0.8338 0.018 Uiso 1 1 calc R . .
C33 C 0.9931(3) 1.1615(3) 0.89366(11) 0.0179(6) Uani 1 1 d . . .
H33 H 1.0687 1.1995 0.8745 0.022 Uiso 1 1 calc R A .
C34 C 0.9995(3) 1.1677(3) 0.94559(11) 0.0180(6) Uani 1 1 d . A .
H34 H 1.0789 1.2108 0.9622 0.022 Uiso 1 1 calc R . .
C35 C 0.8891(3) 1.1105(3) 0.97334(11) 0.0169(6) Uani 1 1 d . . .
H35 H 0.8932 1.1140 1.0090 0.020 Uiso 1 1 calc R A .
C36 C 0.7734(3) 1.0484(3) 0.94931(10) 0.0140(6) Uani 1 1 d . A .
H36 H 0.6988 1.0090 0.9688 0.017 Uiso 1 1 calc R . .
Ni2 Ni -0.10578(4) 0.33484(4) 0.651548(14) 0.02110(11) Uani 1 1 d . . .
N41 N -0.1864(3) 0.4863(2) 0.62991(9) 0.0211(6) Uani 1 1 d . . .
C42 C -0.3172(3) 0.4729(3) 0.63960(11) 0.0213(7) Uani 1 1 d . . .
C43 C -0.3693(3) 0.3515(3) 0.66464(11) 0.0235(7) Uani 1 1 d . . .
H43 H -0.4616 0.3292 0.6729 0.028 Uiso 1 1 calc R . .
N44 N -0.2825(3) 0.2712(2) 0.67588(9) 0.0234(6) Uani 1 1 d . . .
C45 C -0.3340(4) 0.1498(3) 0.70507(11) 0.0280(8) Uani 1 1 d . . .
H45 H -0.4202 0.1042 0.6895 0.034 Uiso 1 1 calc R . .
C46 C -0.2353(3) 0.0509(3) 0.70380(13) 0.0317(8) Uani 1 1 d . . .
H46A H -0.2198 0.0249 0.6688 0.048 Uiso 1 1 calc R . .
H46B H -0.2720 -0.0301 0.7226 0.048 Uiso 1 1 calc R . .
H46C H -0.1505 0.0940 0.7192 0.048 Uiso 1 1 calc R . .
C47 C -0.3615(6) 0.1905(4) 0.75913(14) 0.0785(19) Uani 1 1 d . . .
H47A H -0.4263 0.2533 0.7593 0.118 Uiso 1 1 calc R . .
H47B H -0.2778 0.2349 0.7750 0.118 Uiso 1 1 calc R . .
H47C H -0.3980 0.1093 0.7779 0.118 Uiso 1 1 calc R . .
C48 C -0.1154(3) 0.6032(3) 0.60283(11) 0.0260(7) Uani 1 1 d . . .
H48 H -0.1823 0.6586 0.5907 0.031 Uiso 1 1 calc R . .
C49 C -0.0431(4) 0.5535(4) 0.55764(13) 0.0388(9) Uani 1 1 d . . .
H49A H -0.1083 0.4979 0.5354 0.058 Uiso 1 1 calc R . .
H49B H 0.0227 0.4992 0.5692 0.058 Uiso 1 1 calc R . .
H49C H 0.0028 0.6317 0.5393 0.058 Uiso 1 1 calc R . .
C50 C -0.0160(4) 0.6911(3) 0.63767(14) 0.0384(9) Uani 1 1 d . . .
H50A H -0.0639 0.7226 0.6664 0.058 Uiso 1 1 calc R . .
H50B H 0.0295 0.7695 0.6193 0.058 Uiso 1 1 calc R . .
H50C H 0.0503 0.6378 0.6496 0.058 Uiso 1 1 calc R . .
C51 C -0.4087(3) 0.5694(3) 0.62709(11) 0.0209(7) Uani 1 1 d . . .
C52 C -0.5285(3) 0.5214(3) 0.60194(12) 0.0298(8) Uani 1 1 d . . .
H52 H -0.5473 0.4289 0.5913 0.036 Uiso 1 1 calc R . .
C53 C -0.6207(4) 0.6059(4) 0.59213(14) 0.0365(9) Uani 1 1 d . . .
H53 H -0.7019 0.5711 0.5750 0.044 Uiso 1 1 calc R . .
C54 C -0.5945(4) 0.7410(4) 0.60730(14) 0.0366(9) Uani 1 1 d . . .
H54 H -0.6576 0.7992 0.6008 0.044 Uiso 1 1 calc R . .
C55 C -0.4757(3) 0.7905(3) 0.63206(12) 0.0290(8) Uani 1 1 d . . .
H55 H -0.4571 0.8833 0.6424 0.035 Uiso 1 1 calc R . .
C56 C -0.3839(3) 0.7062(3) 0.64190(11) 0.0225(7) Uani 1 1 d . . .
H56 H -0.3028 0.7417 0.6590 0.027 Uiso 1 1 calc R . .
N61 N -0.0070(3) 0.2406(2) 0.60400(9) 0.0204(6) Uani 1 1 d . . .
C62 C 0.1240(3) 0.2572(3) 0.61463(11) 0.0199(7) Uani 1 1 d . . .
C63 C 0.1597(3) 0.3255(3) 0.66084(11) 0.0229(7) Uani 1 1 d . . .
H63 H 0.2496 0.3411 0.6727 0.027 Uiso 1 1 calc R . .
N64 N 0.0621(3) 0.3666(2) 0.68674(9) 0.0227(6) Uani 1 1 d . . .
C65 C 0.0970(4) 0.4383(3) 0.73523(11) 0.0322(8) Uani 1 1 d . . .
H65 H 0.1722 0.5149 0.7296 0.039 Uiso 1 1 calc R . .
C66 C -0.0223(4) 0.4963(4) 0.75591(13) 0.0480(11) Uani 1 1 d . . .
H66A H -0.0502 0.5585 0.7316 0.072 Uiso 1 1 calc R . .
H66B H 0.0032 0.5456 0.7876 0.072 Uiso 1 1 calc R . .
H66C H -0.0966 0.4222 0.7619 0.072 Uiso 1 1 calc R . .
C67 C 0.1427(4) 0.3434(4) 0.77299(12) 0.0332(8) Uani 1 1 d . . .
H67A H 0.2210 0.3084 0.7598 0.050 Uiso 1 1 calc R . .
H67B H 0.0700 0.2676 0.7788 0.050 Uiso 1 1 calc R . .
H67C H 0.1667 0.3930 0.8047 0.050 Uiso 1 1 calc R . .
C68 C -0.0611(3) 0.1576(3) 0.55978(11) 0.0220(7) Uani 1 1 d . . .
H68 H -0.0064 0.1896 0.5297 0.026 Uiso 1 1 calc R . .
C69 C -0.2052(3) 0.1737(4) 0.55013(13) 0.0341(8) Uani 1 1 d . . .
H69A H -0.2096 0.2695 0.5446 0.051 Uiso 1 1 calc R . .
H69B H -0.2600 0.1424 0.5793 0.051 Uiso 1 1 calc R . .
H69C H -0.2391 0.1197 0.5203 0.051 Uiso 1 1 calc R . .
C70 C -0.0511(3) 0.0083(3) 0.56790(12) 0.0263(7) Uani 1 1 d . . .
H70A H 0.0425 -0.0003 0.5741 0.039 Uiso 1 1 calc R . .
H70B H -0.0839 -0.0454 0.5379 0.039 Uiso 1 1 calc R . .
H70C H -0.1056 -0.0249 0.5969 0.039 Uiso 1 1 calc R . .
C71 C 0.2297(3) 0.2179(3) 0.58123(11) 0.0214(7) Uani 1 1 d . . .
C72 C 0.3204(3) 0.1383(3) 0.59874(12) 0.0260(7) Uani 1 1 d . . .
H72 H 0.3101 0.1024 0.6316 0.031 Uiso 1 1 calc R . .
C73 C 0.4258(3) 0.1107(3) 0.56882(12) 0.0292(8) Uani 1 1 d . . .
H73 H 0.4863 0.0558 0.5812 0.035 Uiso 1 1 calc R . .
C74 C 0.4425(3) 0.1630(3) 0.52115(12) 0.0256(7) Uani 1 1 d . . .
H74 H 0.5146 0.1442 0.5008 0.031 Uiso 1 1 calc R . .
C75 C 0.3541(3) 0.2426(3) 0.50303(11) 0.0242(7) Uani 1 1 d . . .
H75 H 0.3654 0.2784 0.4702 0.029 Uiso 1 1 calc R . .
C76 C 0.2491(3) 0.2700(3) 0.53292(11) 0.0206(7) Uani 1 1 d . . .
H76 H 0.1892 0.3253 0.5203 0.025 Uiso 1 1 calc R . .

loop_
_atom_site_aniso_label
_atom_site_aniso_U_11
_atom_site_aniso_U_22
_atom_site_aniso_U_33
_atom_site_aniso_U_23
_atom_site_aniso_U_13
_atom_site_aniso_U_12
Ni1 0.01092(19) 0.0136(2) 0.01269(19) 0.00022(15) -0.00008(14) -0.00010(14)
N1 0.0146(12) 0.0111(12) 0.0116(11) -0.0007(9) 0.0003(10) 0.0022(9)
C2 0.0148(15) 0.0090(14) 0.0163(14) -0.0029(11) -0.0008(12) -0.0006(11)
C3 0.0118(15) 0.0198(16) 0.0192(15) 0.0011(13) -0.0040(12) 0.0005(12)
N4 0.0154(13) 0.0216(14) 0.0155(12) 0.0062(10) -0.0016(10) 0.0001(10)
C5 0.013(3) 0.039(2) 0.0184(19) 0.0106(18) 0.0036(17) 0.0046(18)
C6 0.026(3) 0.052(3) 0.020(2) 0.019(2) 0.004(2) 0.008(2)
C7 0.042(3) 0.042(3) 0.031(3) 0.012(2) -0.001(2) 0.005(2)
C5X 0.013(3) 0.039(2) 0.0184(19) 0.0106(18) 0.0036(17) 0.0046(18)
C6X 0.026(3) 0.052(3) 0.020(2) 0.019(2) 0.004(2) 0.008(2)
C7X 0.042(3) 0.042(3) 0.031(3) 0.012(2) -0.001(2) 0.005(2)
C8 0.0153(15) 0.0151(15) 0.0148(14) 0.0026(12) 0.0025(12) 0.0038(12)
C9 0.0198(16) 0.0239(17) 0.0185(15) 0.0055(13) -0.0025(13) 0.0019(13)
C10 0.0339(19) 0.0217(17) 0.0230(17) 0.0016(14) -0.0015(14) 0.0126(14)
C11 0.0163(15) 0.0155(15) 0.0103(13) -0.0012(11) -0.0038(11) 0.0022(12)
C12 0.0183(15) 0.0120(15) 0.0169(15) 0.0036(12) -0.0043(12) 0.0007(12)
C13 0.0157(15) 0.0232(17) 0.0197(15) 0.0015(13) 0.0009(12) 0.0068(13)
C14 0.0152(15) 0.0247(17) 0.0235(16) 0.0062(13) 0.0032(13) -0.0017(13)
C15 0.0235(17) 0.0148(16) 0.0309(18) 0.0066(14) 0.0041(14) -0.0014(13)
C16 0.0216(16) 0.0138(15) 0.0264(17) 0.0021(13) 0.0055(13) 0.0050(12)
N21 0.0120(12) 0.0117(12) 0.0103(11) 0.0007(9) 0.0016(9) 0.0013(9)
C22 0.0127(14) 0.0114(14) 0.0094(13) 0.0033(11) 0.0015(11) 0.0019(11)
C23 0.0084(14) 0.0153(15) 0.0136(14) 0.0015(12) 0.0017(11) 0.0026(11)
N24 0.0165(13) 0.0146(13) 0.0147(12) -0.0025(10) 0.0028(10) 0.0025(10)
C25 0.0253(17) 0.0189(18) 0.0181(18) -0.0060(15) 0.0058(14) -0.0004(14)
C26 0.041(3) 0.043(4) 0.026(3) -0.026(3) 0.011(3) -0.020(2)
C27 0.057(3) 0.022(3) 0.044(3) -0.013(2) 0.008(2) 0.016(2)
C25X 0.0253(17) 0.0189(18) 0.0181(18) -0.0060(15) 0.0058(14) -0.0004(14)
C26X 0.041(3) 0.043(4) 0.026(3) -0.026(3) 0.011(3) -0.020(2)
C27X 0.057(3) 0.022(3) 0.044(3) -0.013(2) 0.008(2) 0.016(2)
C28 0.0138(14) 0.0144(15) 0.0127(14) -0.0012(11) 0.0005(11) 0.0045(11)
C29 0.0165(15) 0.0195(16) 0.0242(16) -0.0031(13) 0.0055(13) 0.0054(12)
C30 0.0217(16) 0.0122(15) 0.0304(17) -0.0008(13) 0.0063(14) 0.0050(12)
C31 0.0119(14) 0.0083(13) 0.0161(14) 0.0005(11) -0.0022(11) 0.0061(11)
C32 0.0145(15) 0.0181(15) 0.0142(14) 0.0010(12) 0.0016(12) 0.0050(12)
C33 0.0118(15) 0.0182(16) 0.0238(16) 0.0012(13) 0.0039(12) 0.0023(12)
C34 0.0133(15) 0.0176(16) 0.0232(16) -0.0026(13) -0.0051(12) 0.0032(12)
C35 0.0170(15) 0.0167(15) 0.0178(15) -0.0029(12) -0.0034(12) 0.0055(12)
C36 0.0136(14) 0.0115(14) 0.0178(14) 0.0017(12) 0.0033(12) 0.0047(11)
Ni2 0.0383(3) 0.0134(2) 0.0126(2) -0.00079(16) -0.00076(18) 0.00742(17)
N41 0.0375(16) 0.0143(13) 0.0119(12) 0.0020(10) 0.0008(11) 0.0053(11)
C42 0.038(2) 0.0144(16) 0.0128(14) -0.0028(12) -0.0023(13) 0.0078(13)
C43 0.0362(19) 0.0164(16) 0.0182(16) -0.0022(13) 0.0029(14) 0.0056(14)
N44 0.0435(17) 0.0135(13) 0.0134(13) -0.0014(10) 0.0028(12) 0.0058(12)
C45 0.051(2) 0.0175(17) 0.0175(16) 0.0051(13) 0.0113(15) 0.0100(15)
C46 0.041(2) 0.0172(17) 0.036(2) 0.0087(15) 0.0018(16) 0.0027(15)
C47 0.187(6) 0.034(2) 0.026(2) 0.0148(18) 0.040(3) 0.052(3)
C48 0.0357(19) 0.0212(17) 0.0222(17) 0.0064(14) 0.0015(14) 0.0076(14)
C49 0.053(2) 0.037(2) 0.030(2) 0.0154(17) 0.0167(18) 0.0181(18)
C50 0.047(2) 0.0220(19) 0.045(2) 0.0128(17) -0.0068(18) 0.0002(16)
C51 0.0340(18) 0.0154(16) 0.0131(14) 0.0030(12) 0.0006(13) 0.0031(13)
C52 0.042(2) 0.0150(17) 0.0301(18) 0.0063(14) -0.0058(16) -0.0036(15)
C53 0.034(2) 0.029(2) 0.044(2) 0.0112(17) -0.0131(17) -0.0045(16)
C54 0.039(2) 0.0257(19) 0.046(2) 0.0143(17) -0.0019(18) 0.0076(16)
C55 0.041(2) 0.0163(17) 0.0298(18) 0.0006(14) -0.0046(16) 0.0039(14)
C56 0.0340(18) 0.0181(16) 0.0154(15) 0.0003(12) -0.0056(13) 0.0040(14)
N61 0.0356(16) 0.0133(13) 0.0126(12) -0.0020(10) -0.0024(11) 0.0053(11)
C62 0.0291(18) 0.0154(16) 0.0153(15) 0.0033(12) -0.0016(13) 0.0037(13)
C63 0.0328(19) 0.0183(17) 0.0161(15) 0.0045(13) -0.0046(14) -0.0005(14)
N64 0.0408(16) 0.0145(13) 0.0112(12) -0.0006(10) -0.0040(12) 0.0004(11)
C65 0.055(2) 0.0213(18) 0.0148(16) -0.0017(14) -0.0005(16) -0.0100(16)
C66 0.091(3) 0.038(2) 0.0176(18) -0.0114(16) -0.006(2) 0.019(2)
C67 0.041(2) 0.038(2) 0.0159(16) 0.0027(15) -0.0076(15) -0.0049(16)
C68 0.0301(18) 0.0197(17) 0.0157(15) -0.0041(13) 0.0015(13) 0.0029(13)
C69 0.034(2) 0.040(2) 0.0283(19) -0.0137(16) -0.0083(16) 0.0087(16)
C70 0.0322(19) 0.0192(17) 0.0261(17) -0.0079(14) 0.0051(15) 0.0008(14)
C71 0.0284(17) 0.0151(16) 0.0188(15) 0.0003(12) -0.0057(13) -0.0014(13)
C72 0.038(2) 0.0196(17) 0.0204(16) 0.0058(13) -0.0036(15) 0.0024(14)
C73 0.035(2) 0.0223(18) 0.0310(19) 0.0037(15) -0.0049(16) 0.0072(15)
C74 0.0297(18) 0.0227(17) 0.0242(17) -0.0042(14) -0.0014(14) 0.0036(14)
C75 0.0330(19) 0.0221(17) 0.0156(15) 0.0007(13) -0.0031(14) -0.0010(14)
C76 0.0274(17) 0.0148(16) 0.0189(15) -0.0002(12) -0.0082(13) 0.0015(13)

loop_
_atom_type_symbol
_atom_type_description
_atom_type_scat_dispersion_real
_atom_type_scat_dispersion_imag
_atom_type_scat_source
C C 0.0033 0.0016 'International Tables Vol C Tables 4.2.6.8 and 6.1.1.4'
H H 0.0000 0.0000 'International Tables Vol C Tables 4.2.6.8 and 6.1.1.4'
N N 0.0061 0.0033 'International Tables Vol C Tables 4.2.6.8 and 6.1.1.4'
Ni Ni 0.3393 1.1124 'International Tables Vol C Tables 4.2.6.8 and 6.1.1.4'

loop_
_geom_angle_atom_site_label_1
_geom_angle_atom_site_label_2
_geom_angle_atom_site_label_3
_geom_angle
_geom_angle_site_symmetry_1
_geom_angle_site_symmetry_3
_geom_angle_publ_flag
N4 Ni1 N24 129.41(10) . . ?
N4 Ni1 N21 121.98(10) . . ?
N24 Ni1 N21 82.53(9) . . ?
N4 Ni1 N1 82.67(10) . . ?
N24 Ni1 N1 126.74(10) . . ?
N21 Ni1 N1 118.55(9) . . ?
C2 N1 C8 120.9(2) . . ?
C2 N1 Ni1 113.38(18) . . ?
C8 N1 Ni1 125.43(17) . . ?
N1 C2 C3 113.8(2) . . ?
N1 C2 C11 127.9(2) . . ?
C3 C2 C11 118.4(2) . . ?
N4 C3 C2 117.2(2) . . ?
C3 N4 C5 123.5(3) . . ?
C3 N4 C5X 113.0(3) . . ?
C5 N4 C5X 13.3(4) . . ?
C3 N4 Ni1 112.63(18) . . ?
C5 N4 Ni1 123.8(3) . . ?
C5X N4 Ni1 132.9(3) . . ?
N4 C5 C7 113.4(4) . . ?
N4 C5 C6 110.7(4) . . ?
C7 C5 C6 111.3(4) . . ?
N4 C5X C7X 108.0(5) . . ?
N4 C5X C6X 107.2(5) . . ?
C7X C5X C6X 110.1(5) . . ?
N1 C8 C10 110.3(2) . . ?
N1 C8 C9 109.8(2) . . ?
C10 C8 C9 109.6(2) . . ?
C16 C11 C12 118.1(3) . . ?
C16 C11 C2 123.4(2) . . ?
C12 C11 C2 118.4(2) . . ?
C13 C12 C11 120.8(3) . . ?
C14 C13 C12 120.5(3) . . ?
C13 C14 C15 119.4(3) . . ?
C16 C15 C14 120.2(3) . . ?
C15 C16 C11 121.0(3) . . ?
C22 N21 C28 119.9(2) . . ?
C22 N21 Ni1 113.56(17) . . ?
C28 N21 Ni1 126.55(17) . . ?
N21 C22 C23 113.5(2) . . ?
N21 C22 C31 127.7(2) . . ?
C23 C22 C31 118.7(2) . . ?
N24 C23 C22 117.3(2) . . ?
C23 N24 C25 117.1(3) . . ?
C23 N24 C25X 116.7(5) . . ?
C25 N24 C25X 7.1(7) . . ?
C23 N24 Ni1 112.71(17) . . ?
C25 N24 Ni1 130.2(2) . . ?
C25X N24 Ni1 130.2(5) . . ?
N24 C25 C26 110.2(3) . . ?
N24 C25 C27 111.6(3) . . ?
C26 C25 C27 111.8(4) . . ?
N24 C25X C26X 107.4(9) . . ?
N24 C25X C27X 117.3(8) . . ?
C26X C25X C27X 110.5(6) . . ?
N21 C28 C29 110.2(2) . . ?
N21 C28 C30 110.9(2) . . ?
C29 C28 C30 109.5(2) . . ?
C32 C31 C36 117.9(2) . . ?
C32 C31 C22 120.8(2) . . ?
C36 C31 C22 121.0(2) . . ?
C33 C32 C31 121.0(3) . . ?
C34 C33 C32 120.2(3) . . ?
C33 C34 C35 119.5(3) . . ?
C36 C35 C34 120.3(3) . . ?
C35 C36 C31 121.1(3) . . ?
N44 Ni2 N64 129.93(11) . . ?
N44 Ni2 N41 82.88(11) . . ?
N64 Ni2 N41 120.03(11) . . ?
N44 Ni2 N61 126.13(10) . . ?
N64 Ni2 N61 82.96(11) . . ?
N41 Ni2 N61 119.87(10) . . ?
C42 N41 C48 121.7(3) . . ?
C42 N41 Ni2 113.6(2) . . ?
C48 N41 Ni2 124.6(2) . . ?
N41 C42 C43 113.8(3) . . ?
N41 C42 C51 127.1(3) . . ?
C43 C42 C51 119.1(3) . . ?
N44 C43 C42 116.4(3) . . ?
C43 N44 C45 116.7(3) . . ?
C43 N44 Ni2 113.2(2) . . ?
C45 N44 Ni2 130.1(2) . . ?
N44 C45 C46 110.5(3) . . ?
N44 C45 C47 110.2(3) . . ?
C46 C45 C47 110.5(3) . . ?
N41 C48 C50 110.3(3) . . ?
N41 C48 C49 109.6(3) . . ?
C50 C48 C49 110.3(3) . . ?
C52 C51 C56 117.8(3) . . ?
C52 C51 C42 119.3(3) . . ?
C56 C51 C42 122.9(3) . . ?
C53 C52 C51 121.3(3) . . ?
C54 C53 C52 120.0(3) . . ?
C55 C54 C53 119.4(3) . . ?
C56 C55 C54 120.6(3) . . ?
C55 C56 C51 120.9(3) . . ?
C62 N61 C68 120.1(2) . . ?
C62 N61 Ni2 112.71(19) . . ?
C68 N61 Ni2 127.2(2) . . ?
N61 C62 C63 114.1(3) . . ?
N61 C62 C71 125.8(3) . . ?
C63 C62 C71 120.0(3) . . ?
N64 C63 C62 116.8(3) . . ?
C63 N64 C65 117.8(3) . . ?
C63 N64 Ni2 112.7(2) . . ?
C65 N64 Ni2 129.3(2) . . ?
N64 C65 C67 110.6(3) . . ?
N64 C65 C66 110.5(3) . . ?
C67 C65 C66 110.0(3) . . ?
N61 C68 C69 110.4(2) . . ?
N61 C68 C70 110.1(2) . . ?
C69 C68 C70 110.5(3) . . ?
C72 C71 C76 117.8(3) . . ?
C72 C71 C62 121.0(3) . . ?
C76 C71 C62 120.9(3) . . ?
C73 C72 C71 121.0(3) . . ?
C74 C73 C72 120.1(3) . . ?
C73 C74 C75 120.0(3) . . ?
C74 C75 C76 119.8(3) . . ?
C75 C76 C71 121.3(3) . . ?

loop_
_geom_bond_atom_site_label_1
_geom_bond_atom_site_label_2
_geom_bond_distance
_geom_bond_site_symmetry_2
_geom_bond_publ_flag
Ni1 N4 1.924(2) . ?
Ni1 N24 1.934(2) . ?
Ni1 N21 1.938(2) . ?
Ni1 N1 1.940(2) . ?
N1 C2 1.338(3) . ?
N1 C8 1.470(3) . ?
C2 C3 1.409(4) . ?
C2 C11 1.495(4) . ?
C3 N4 1.322(4) . ?
N4 C5 1.489(4) . ?
N4 C5X 1.490(4) . ?
C5 C7 1.520(4) . ?
C5 C6 1.527(4) . ?
C5X C7X 1.525(4) . ?
C5X C6X 1.525(4) . ?
C8 C10 1.522(4) . ?
C8 C9 1.525(4) . ?
C11 C16 1.392(4) . ?
C11 C12 1.398(4) . ?
C12 C13 1.385(4) . ?
C13 C14 1.380(4) . ?
C14 C15 1.389(4) . ?
C15 C16 1.388(4) . ?
N21 C22 1.336(3) . ?
N21 C28 1.484(3) . ?
C22 C23 1.418(4) . ?
C22 C31 1.487(4) . ?
C23 N24 1.313(3) . ?
N24 C25 1.485(3) . ?
N24 C25X 1.489(4) . ?
C25 C26 1.517(4) . ?
C25 C27 1.523(4) . ?
C25X C26X 1.523(5) . ?
C25X C27X 1.525(5) . ?
C28 C29 1.525(4) . ?
C28 C30 1.527(4) . ?
C31 C32 1.395(4) . ?
C31 C36 1.399(4) . ?
C32 C33 1.389(4) . ?
C33 C34 1.383(4) . ?
C34 C35 1.388(4) . ?
C35 C36 1.381(4) . ?
Ni2 N44 1.914(3) . ?
Ni2 N64 1.917(3) . ?
Ni2 N41 1.932(2) . ?
Ni2 N61 1.936(2) . ?
N41 C42 1.333(4) . ?
N41 C48 1.469(4) . ?
C42 C43 1.420(4) . ?
C42 C51 1.486(4) . ?
C43 N44 1.322(4) . ?
N44 C45 1.475(4) . ?
C45 C46 1.517(4) . ?
C45 C47 1.524(4) . ?
C48 C50 1.522(5) . ?
C48 C49 1.524(4) . ?
C51 C52 1.393(4) . ?
C51 C56 1.397(4) . ?
C52 C53 1.386(5) . ?
C53 C54 1.384(5) . ?
C54 C55 1.383(5) . ?
C55 C56 1.382(4) . ?
N61 C62 1.338(4) . ?
N61 C68 1.477(4) . ?
C62 C63 1.411(4) . ?
C62 C71 1.488(4) . ?
C63 N64 1.319(4) . ?
N64 C65 1.477(4) . ?
C65 C67 1.519(5) . ?
C65 C66 1.521(5) . ?
C68 C69 1.516(4) . ?
C68 C70 1.531(4) . ?
C71 C72 1.396(4) . ?
C71 C76 1.398(4) . ?
C72 C73 1.391(4) . ?
C73 C74 1.381(4) . ?
C74 C75 1.384(4) . ?
C75 C76 1.387(4) . ?
